data_1572139
loop_
_publ_author_name
'Zhang, Hao'
'Wen, Wei'
'Wang, Yu-Yang'
'Lu, Ze-Xi'
'Liu, Jin-Long'
'Wu, Zhu-Lian'
'Cai, Tian'
'Guo, Qi-Xiang'

_publ_section_title
;
 Asymmetric bifunctionalization of allenes with aryl iodides and amino
 acids enabled by chiral aldehyde/palladium combined catalysis.
;
_journal_issue 32
_journal_name_full 'Chemical science'
_journal_page_first 12983
_journal_page_last 12988
_journal_paper_doi 10.1039/d4sc03398a
_journal_volume 15
_journal_year 2024
_chemical_formula_sum 'C19 H19 N O2'
_chemical_formula_weight 293.35
_space_group_crystal_system triclinic
_space_group_IT_number 1
_space_group_name_Hall 'P 1'
_space_group_name_H-M_alt 'P 1'
_atom_sites_solution_hydrogens geom
_audit_creation_method SHELXL-2014
_audit_update_record
;
2024-01-18 deposited with the CCDC.	2024-07-16 downloaded from the CCDC.
;
_cell_angle_alpha 96.029(5)
_cell_angle_beta 98.627(5)
_cell_angle_gamma 92.934(5)
_cell_formula_units_Z 2
_cell_length_a 5.9905(4)
_cell_length_b 8.0684(5)
_cell_length_c 16.5496(9)
_cell_measurement_temperature 453(2)
_cell_volume 784.65(8)
_computing_structure_refinement 'SHELXL-2014 (Sheldrick, 2014)'
_diffrn_ambient_temperature 453(2)
_diffrn_measured_fraction_theta_full 0.999
_diffrn_measured_fraction_theta_max 0.976
_diffrn_radiation_type CuK\a
_diffrn_radiation_wavelength 1.54184
_diffrn_reflns_av_R_equivalents 0.0752
_diffrn_reflns_av_unetI/netI 0.0546
_diffrn_reflns_Laue_measured_fraction_full 0.999
_diffrn_reflns_Laue_measured_fraction_max 0.976
_diffrn_reflns_limit_h_max 7
_diffrn_reflns_limit_h_min -7
_diffrn_reflns_limit_k_max 9
_diffrn_reflns_limit_k_min -7
_diffrn_reflns_limit_l_max 20
_diffrn_reflns_limit_l_min -20
_diffrn_reflns_number 14056
_diffrn_reflns_point_group_measured_fraction_full 0.793
_diffrn_reflns_point_group_measured_fraction_max 0.767
_diffrn_reflns_theta_full 67.684
_diffrn_reflns_theta_max 72.547
_diffrn_reflns_theta_min 5.443
_exptl_absorpt_coefficient_mu 0.638
_exptl_crystal_density_diffrn 1.242
_exptl_crystal_F_000 312
_exptl_crystal_size_max 0.410
_exptl_crystal_size_mid 0.390
_exptl_crystal_size_min 0.270
_refine_diff_density_max 0.474
_refine_diff_density_min -0.400
_refine_diff_density_rms 0.096
_refine_ls_abs_structure_details
;
 Flack x determined using 1453 quotients [(I+)-(I-)]/[(I+)+(I-)]
 (Parsons, Flack and Wagner, Acta Cryst. B69 (2013) 249-259).
;
_refine_ls_abs_structure_Flack -0.3(3)
_refine_ls_extinction_method none
_refine_ls_goodness_of_fit_ref 1.070
_refine_ls_hydrogen_treatment constr
_refine_ls_matrix_type full
_refine_ls_number_parameters 399
_refine_ls_number_reflns 4770
_refine_ls_number_restraints 33
_refine_ls_restrained_S_all 1.079
_refine_ls_R_factor_all 0.0861
_refine_ls_R_factor_gt 0.0835
_refine_ls_shift/su_max 0.000
_refine_ls_shift/su_mean 0.000
_refine_ls_structure_factor_coef Fsqd
_refine_ls_weighting_details 'w=1/[\s^2^(Fo^2^)+(0.1612P)^2^+0.6616P] where P=(Fo^2^+2Fc^2^)/3'
_refine_ls_weighting_scheme calc
_refine_ls_wR_factor_gt 0.2273
_refine_ls_wR_factor_ref 0.2314
_reflns_Friedel_coverage 0.571
_reflns_Friedel_fraction_full 0.587
_reflns_Friedel_fraction_max 0.558
_reflns_number_gt 4507
_reflns_number_total 4770
_reflns_threshold_expression 'I > 2\s(I)'
_cod_data_source_file d4sc03398a2.cif
_cod_data_source_block zh-a1409
_cod_depositor_comments 'Adding full bibliography for 1572139.cif.'
_cod_database_code 1572139
_shelx_space_group_comment
;
The symmetry employed for this shelxl refinement is uniquely defined
by the following loop, which should always be used as a source of
symmetry information in preference to the above space-group names.
They are only intended as comments.
;
_shelx_estimated_absorpt_t_min 0.780
_shelx_estimated_absorpt_t_max 0.847
_shelxl_version_number 2014-1

loop_
_space_group_symop_operation_xyz
'x, y, z'

loop_
_atom_site_label
_atom_site_type_symbol
_atom_site_fract_x
_atom_site_fract_y
_atom_site_fract_z
_atom_site_U_iso_or_equiv
_atom_site_adp_type
_atom_site_occupancy
_atom_site_site_symmetry_order
_atom_site_calc_flag
_atom_site_refinement_flags_posn
_atom_site_refinement_flags_adp
_atom_site_refinement_flags_occupancy
_atom_site_disorder_assembly
_atom_site_disorder_group
O1 O 0.7642(8) 0.8475(7) 0.6868(3) 0.0377(12) Uani 1 1 d . U . . .
O2 O 0.5023(8) 0.8160(5) 0.5735(3) 0.0297(10) Uani 1 1 d . . . . .
N1 N 0.5856(9) 1.0703(7) 0.6372(3) 0.0251(11) Uani 1 1 d . . . . .
H1 H 0.6644 1.1511 0.6684 0.030 Uiso 1 1 calc R U . . .
C1 C 0.6308(10) 0.9108(8) 0.6382(4) 0.0238(12) Uani 1 1 d . U . . .
C2 C 0.3800(12) 0.9267(8) 0.5226(4) 0.0287(14) Uani 1 1 d . . . . .
H2A H 0.2250 0.8824 0.5042 0.034 Uiso 1 1 calc R U . . .
H2B H 0.4516 0.9409 0.4747 0.034 Uiso 1 1 calc R U . . .
C3 C 0.3867(9) 1.0938(7) 0.5770(3) 0.0183(11) Uani 1 1 d . . . . .
C4 C 0.1814(11) 1.1111(9) 0.6190(4) 0.0305(14) Uani 1 1 d . . . . .
H4A H 0.1461 1.0084 0.6403 0.046 Uiso 1 1 calc R U . . .
H4B H 0.0553 1.1358 0.5800 0.046 Uiso 1 1 calc R U . . .
H4C H 0.2118 1.2000 0.6633 0.046 Uiso 1 1 calc R U . . .
C5 C 0.4338(10) 1.2480(7) 0.5323(3) 0.0199(11) Uani 1 1 d . . . . .
H5A H 0.4624 1.3458 0.5727 0.024 Uiso 1 1 calc R U . . .
H5B H 0.5704 1.2332 0.5082 0.024 Uiso 1 1 calc R U . . .
C6 C 0.2452(9) 1.2810(7) 0.4653(3) 0.0186(11) Uani 1 1 d . . . . .
C7 C 0.2022(9) 1.1520(7) 0.3924(3) 0.0178(11) Uani 1 1 d . . . . .
C8 C 0.3596(10) 1.1270(8) 0.3396(3) 0.0234(12) Uani 1 1 d . . . . .
H8 H 0.4936 1.1945 0.3487 0.028 Uiso 1 1 calc R U . . .
C9 C 0.3204(13) 1.0028(9) 0.2732(4) 0.0344(16) Uani 1 1 d . . . . .
H9 H 0.4279 0.9870 0.2385 0.041 Uiso 1 1 calc R U . . .
C10 C 0.1187(13) 0.9018(9) 0.2589(4) 0.0368(16) Uani 1 1 d . . . . .
H10 H 0.0903 0.8189 0.2144 0.044 Uiso 1 1 calc R U . . .
C11 C -0.0372(12) 0.9263(9) 0.3112(4) 0.0330(15) Uani 1 1 d . . . . .
H11 H -0.1701 0.8577 0.3026 0.040 Uiso 1 1 calc R U . . .
C12 C 0.0007(10) 1.0511(8) 0.3763(4) 0.0236(12) Uani 1 1 d . . . . .
H12 H -0.1092 1.0682 0.4099 0.028 Uiso 1 1 calc R U . . .
C13 C 0.1261(10) 1.4152(7) 0.4737(3) 0.0224(12) Uani 1 1 d . . . . .
H13 H 0.1659 1.4853 0.5226 0.027 Uiso 1 1 calc R U . . .
C14 C -0.0622(10) 1.4662(7) 0.4146(3) 0.0193(11) Uani 1 1 d . U . . .
C15 C -0.0705(10) 1.4377(8) 0.3300(3) 0.0221(12) Uani 1 1 d . . . . .
H15 H 0.0470 1.3871 0.3083 0.027 Uiso 1 1 calc R U . . .
C16 C -0.2553(11) 1.4848(8) 0.2773(3) 0.0246(13) Uani 1 1 d . . . . .
H16 H -0.2611 1.4643 0.2207 0.030 Uiso 1 1 calc R U . . .
C17 C -0.4285(11) 1.5612(8) 0.3088(4) 0.0257(13) Uani 1 1 d . . . . .
H17 H -0.5528 1.5900 0.2735 0.031 Uiso 1 1 calc R U . . .
C18 C -0.4181(11) 1.5948(8) 0.3920(4) 0.0244(12) Uani 1 1 d . . . . .
H18 H -0.5343 1.6483 0.4131 0.029 Uiso 1 1 calc R U . . .
C19 C -0.2348(11) 1.5495(8) 0.4454(3) 0.0242(12) Uani 1 1 d . . . . .
H19 H -0.2277 1.5751 0.5019 0.029 Uiso 1 1 calc R U . . .
O3 O 0.6903(8) 1.3423(6) 0.7596(3) 0.0392(12) Uani 1 1 d . . . . .
O4 O 1.0588(7) 1.3544(5) 0.8139(3) 0.0266(9) Uani 1 1 d . U . . .
N2 N 0.9163(8) 1.5875(6) 0.7780(3) 0.0189(10) Uani 1 1 d . . . . .
H2 H 0.8136 1.6563 0.7676 0.023 Uiso 1 1 calc R U . . .
C20 C 0.8730(10) 1.4255(8) 0.7815(4) 0.0215(12) Uani 1 1 d . . . . .
C21 C 1.2408(10) 1.4868(7) 0.8387(4) 0.0210(11) Uani 1 1 d . . . . .
H21A H 1.3811 1.4513 0.8222 0.025 Uiso 1 1 calc R U . . .
H21B H 1.2650 1.5164 0.8979 0.025 Uiso 1 1 calc R U . . .
C22 C 1.1585(9) 1.6351(7) 0.7941(3) 0.0169(11) Uani 1 1 d . . . . .
C23 C 1.2506(11) 1.6339(9) 0.7131(4) 0.0284(14) Uani 1 1 d . . . . .
H23A H 1.2244 1.5240 0.6835 0.043 Uiso 1 1 calc R U . . .
H23B H 1.4101 1.6643 0.7240 0.043 Uiso 1 1 calc R U . . .
H23C H 1.1752 1.7125 0.6807 0.043 Uiso 1 1 calc R U . . .
C24 C 1.2122(9) 1.8090(7) 0.8441(3) 0.0190(11) Uani 1 1 d . . . . .
H24A H 1.3712 1.8182 0.8678 0.023 Uiso 1 1 calc R U . . .
H24B H 1.1903 1.8927 0.8062 0.023 Uiso 1 1 calc R U . . .
C25 C 1.0779(9) 1.8518(7) 0.9122(3) 0.0150(11) Uani 1 1 d . . . . .
C26 C 1.1024(9) 1.7471(7) 0.9805(3) 0.0149(10) Uani 1 1 d . . . . .
C27 C 1.3145(9) 1.7436(7) 1.0309(3) 0.0185(11) Uani 1 1 d . . . . .
H27 H 1.4363 1.8137 1.0237 0.022 Uiso 1 1 calc R U . . .
C28 C 1.3412(11) 1.6362(8) 1.0909(3) 0.0253(13) Uani 1 1 d . . . . .
H28 H 1.4803 1.6359 1.1244 0.030 Uiso 1 1 calc R U . . .
C29 C 1.1623(11) 1.5288(8) 1.1015(4) 0.0283(13) Uani 1 1 d . U . . .
H29 H 1.1823 1.4557 1.1415 0.034 Uiso 1 1 calc R U . . .
C30 C 0.9533(11) 1.5306(8) 1.0523(4) 0.0254(13) Uani 1 1 d . . . . .
H30 H 0.8329 1.4588 1.0592 0.031 Uiso 1 1 calc R U . . .
C31 C 0.9247(10) 1.6402(7) 0.9928(3) 0.0216(12) Uani 1 1 d . . . . .
H31 H 0.7838 1.6419 0.9606 0.026 Uiso 1 1 calc R U . . .
C32 C 0.9434(10) 1.9803(7) 0.9080(3) 0.0216(12) Uani 1 1 d . . . . .
H32 H 0.9322 2.0310 0.8598 0.026 Uiso 1 1 calc R U . . .
C33 C 0.8121(10) 2.0503(7) 0.9699(3) 0.0186(11) Uani 1 1 d . . . . .
C34 C 0.8724(10) 2.0487(7) 1.0550(3) 0.0200(11) Uani 1 1 d . . . . .
H34 H 1.0058 2.0023 1.0749 0.024 Uiso 1 1 calc R U . . .
C35 C 0.7395(10) 2.1141(8) 1.1099(4) 0.0255(13) Uani 1 1 d . . . . .
H35 H 0.7831 2.1106 1.1660 0.031 Uiso 1 1 calc R U . . .
C36 C 0.5406(11) 2.1851(7) 1.0817(4) 0.0271(13) Uani 1 1 d . . . . .
H36 H 0.4489 2.2277 1.1184 0.032 Uiso 1 1 calc R U . . .
C37 C 0.4809(10) 2.1915(8) 0.9978(4) 0.0265(13) Uani 1 1 d . . . . .
H37 H 0.3485 2.2397 0.9783 0.032 Uiso 1 1 calc R U . . .
C38 C 0.6136(11) 2.1281(8) 0.9435(4) 0.0241(12) Uani 1 1 d . . . . .
H38 H 0.5719 2.1366 0.8877 0.029 Uiso 1 1 calc R U . . .

loop_
_atom_site_aniso_label
_atom_site_aniso_U_11
_atom_site_aniso_U_22
_atom_site_aniso_U_33
_atom_site_aniso_U_23
_atom_site_aniso_U_13
_atom_site_aniso_U_12
O1 0.034(2) 0.035(3) 0.050(2) 0.029(2) 0.0010(19) 0.016(2)
O2 0.046(3) 0.013(2) 0.034(2) 0.0103(17) 0.0081(19) 0.0139(19)
N1 0.029(3) 0.019(3) 0.027(2) 0.009(2) -0.0050(19) 0.011(2)
C1 0.027(3) 0.017(3) 0.032(3) 0.014(2) 0.008(2) 0.013(2)
C2 0.048(4) 0.013(3) 0.025(3) 0.004(2) 0.001(3) 0.013(3)
C3 0.024(3) 0.014(3) 0.019(2) 0.007(2) 0.003(2) 0.010(2)
C4 0.036(3) 0.027(4) 0.036(3) 0.017(3) 0.017(3) 0.013(3)
C5 0.024(3) 0.015(3) 0.024(3) 0.011(2) 0.006(2) 0.009(2)
C6 0.026(3) 0.012(3) 0.021(2) 0.008(2) 0.008(2) 0.007(2)
C7 0.024(3) 0.011(3) 0.021(2) 0.005(2) 0.007(2) 0.009(2)
C8 0.028(3) 0.023(3) 0.025(3) 0.008(2) 0.014(2) 0.009(2)
C9 0.046(4) 0.033(4) 0.032(3) 0.008(3) 0.018(3) 0.025(3)
C10 0.052(4) 0.027(4) 0.030(3) -0.007(3) 0.000(3) 0.018(3)
C11 0.036(4) 0.020(3) 0.041(4) 0.005(3) -0.003(3) 0.005(3)
C12 0.021(3) 0.023(3) 0.029(3) 0.007(2) 0.009(2) 0.009(2)
C13 0.036(3) 0.013(3) 0.021(2) 0.005(2) 0.006(2) 0.013(2)
C14 0.032(3) 0.008(3) 0.022(2) 0.006(2) 0.009(2) 0.010(2)
C15 0.030(3) 0.019(3) 0.023(3) 0.007(2) 0.014(2) 0.014(2)
C16 0.040(3) 0.018(3) 0.019(2) 0.005(2) 0.008(2) 0.011(3)
C17 0.029(3) 0.014(3) 0.035(3) 0.007(2) 0.006(2) 0.007(2)
C18 0.027(3) 0.015(3) 0.038(3) 0.009(2) 0.019(2) 0.013(2)
C19 0.035(3) 0.020(3) 0.021(3) 0.002(2) 0.013(2) 0.013(3)
O3 0.034(3) 0.025(3) 0.058(3) -0.005(2) 0.011(2) -0.007(2)
O4 0.032(2) 0.0093(19) 0.042(2) 0.0108(17) 0.0108(17) 0.0082(16)
N2 0.016(2) 0.012(2) 0.031(2) 0.0057(19) 0.0055(18) 0.0082(18)
C20 0.025(3) 0.016(3) 0.028(3) 0.001(2) 0.016(2) 0.007(2)
C21 0.025(3) 0.013(3) 0.027(3) 0.006(2) 0.005(2) 0.010(2)
C22 0.017(2) 0.010(3) 0.027(3) 0.009(2) 0.0071(19) 0.004(2)
C23 0.035(3) 0.028(4) 0.029(3) 0.008(3) 0.018(2) 0.014(3)
C24 0.021(3) 0.013(3) 0.026(3) 0.005(2) 0.011(2) 0.005(2)
C25 0.021(2) 0.009(3) 0.018(2) 0.006(2) 0.0094(19) 0.001(2)
C26 0.019(2) 0.008(3) 0.020(2) 0.004(2) 0.0096(19) 0.009(2)
C27 0.018(3) 0.016(3) 0.022(2) 0.005(2) 0.0040(19) 0.009(2)
C28 0.036(3) 0.025(3) 0.019(2) 0.004(2) 0.008(2) 0.021(3)
C29 0.042(3) 0.019(3) 0.029(3) 0.013(2) 0.012(2) 0.018(3)
C30 0.039(3) 0.013(3) 0.030(3) 0.010(2) 0.018(2) 0.004(2)
C31 0.026(3) 0.014(3) 0.027(3) 0.006(2) 0.009(2) 0.005(2)
C32 0.030(3) 0.015(3) 0.022(2) 0.004(2) 0.010(2) 0.006(2)
C33 0.028(3) 0.009(3) 0.022(2) 0.003(2) 0.010(2) 0.004(2)
C34 0.019(3) 0.015(3) 0.027(3) 0.004(2) 0.005(2) 0.010(2)
C35 0.034(3) 0.021(3) 0.024(3) 0.006(2) 0.008(2) 0.009(3)
C36 0.035(3) 0.008(3) 0.044(3) 0.003(2) 0.020(3) 0.007(2)
C37 0.023(3) 0.009(3) 0.049(4) 0.005(2) 0.008(2) 0.007(2)
C38 0.033(3) 0.011(3) 0.028(3) 0.005(2) 0.001(2) 0.005(2)

loop_
_atom_type_symbol
_atom_type_description
_atom_type_scat_dispersion_real
_atom_type_scat_dispersion_imag
_atom_type_scat_source
C C 0.0181 0.0091 'International Tables Vol C Tables 4.2.6.8 and 6.1.1.4'
H H 0.0000 0.0000 'International Tables Vol C Tables 4.2.6.8 and 6.1.1.4'
N N 0.0311 0.0180 'International Tables Vol C Tables 4.2.6.8 and 6.1.1.4'
O O 0.0492 0.0322 'International Tables Vol C Tables 4.2.6.8 and 6.1.1.4'

loop_
_geom_angle_atom_site_label_1
_geom_angle_atom_site_label_2
_geom_angle_atom_site_label_3
_geom_angle
_geom_angle_site_symmetry_1
_geom_angle_site_symmetry_3
_geom_angle_publ_flag
C1 O2 C2 108.1(5) . . ?
C1 N1 C3 112.8(5) . . ?
O1 C1 N1 129.2(6) . . ?
O1 C1 O2 120.8(6) . . ?
N1 C1 O2 110.0(5) . . ?
O2 C2 C3 105.8(4) . . ?
N1 C3 C4 110.1(5) . . ?
N1 C3 C2 98.1(5) . . ?
C4 C3 C2 112.9(5) . . ?
N1 C3 C5 109.7(5) . . ?
C4 C3 C5 111.6(5) . . ?
C2 C3 C5 113.6(4) . . ?
C6 C5 C3 115.0(5) . . ?
C13 C6 C7 123.8(5) . . ?
C13 C6 C5 121.0(5) . . ?
C7 C6 C5 115.2(5) . . ?
C8 C7 C12 118.3(5) . . ?
C8 C7 C6 121.6(5) . . ?
C12 C7 C6 120.1(5) . . ?
C7 C8 C9 121.1(6) . . ?
C8 C9 C10 119.7(6) . . ?
C11 C10 C9 119.3(6) . . ?
C10 C11 C12 120.9(6) . . ?
C11 C12 C7 120.7(6) . . ?
C6 C13 C14 127.9(5) . . ?
C15 C14 C19 118.7(5) . . ?
C15 C14 C13 122.7(5) . . ?
C19 C14 C13 118.5(5) . . ?
C14 C15 C16 120.1(5) . . ?
C17 C16 C15 120.4(5) . . ?
C18 C17 C16 120.0(6) . . ?
C17 C18 C19 120.5(6) . . ?
C18 C19 C14 120.3(5) . . ?
C20 O4 C21 107.7(4) . . ?
C20 N2 C22 112.1(5) . . ?
O3 C20 N2 127.8(6) . . ?
O3 C20 O4 121.0(6) . . ?
N2 C20 O4 111.3(5) . . ?
O4 C21 C22 104.9(4) . . ?
N2 C22 C23 109.9(5) . . ?
N2 C22 C21 99.1(4) . . ?
C23 C22 C21 110.1(5) . . ?
N2 C22 C24 112.1(5) . . ?
C23 C22 C24 109.7(5) . . ?
C21 C22 C24 115.6(5) . . ?
C25 C24 C22 117.2(4) . . ?
C32 C25 C26 123.8(5) . . ?
C32 C25 C24 119.4(5) . . ?
C26 C25 C24 116.8(5) . . ?
C31 C26 C27 118.4(5) . . ?
C31 C26 C25 121.2(5) . . ?
C27 C26 C25 120.2(5) . . ?
C28 C27 C26 120.1(5) . . ?
C27 C28 C29 120.6(6) . . ?
C28 C29 C30 119.9(5) . . ?
C31 C30 C29 119.7(5) . . ?
C26 C31 C30 121.3(6) . . ?
C25 C32 C33 128.2(5) . . ?
C34 C33 C38 116.6(5) . . ?
C34 C33 C32 124.6(5) . . ?
C38 C33 C32 118.8(5) . . ?
C35 C34 C33 121.8(5) . . ?
C34 C35 C36 120.1(5) . . ?
C35 C36 C37 118.9(6) . . ?
C38 C37 C36 120.9(6) . . ?
C37 C38 C33 121.6(5) . . ?

loop_
_geom_bond_atom_site_label_1
_geom_bond_atom_site_label_2
_geom_bond_distance
_geom_bond_site_symmetry_2
_geom_bond_publ_flag
O1 C1 1.217(7) . ?
O2 C1 1.359(8) . ?
O2 C2 1.443(7) . ?
N1 C1 1.330(8) . ?
N1 C3 1.468(7) . ?
C2 C3 1.536(8) . ?
C3 C4 1.506(8) . ?
C3 C5 1.547(7) . ?
C5 C6 1.514(7) . ?
C6 C13 1.333(8) . ?
C6 C7 1.491(8) . ?
C7 C8 1.386(7) . ?
C7 C12 1.396(8) . ?
C8 C9 1.391(9) . ?
C9 C10 1.397(11) . ?
C10 C11 1.374(10) . ?
C11 C12 1.380(9) . ?
C13 C14 1.483(8) . ?
C14 C15 1.388(7) . ?
C14 C19 1.393(8) . ?
C15 C16 1.397(8) . ?
C16 C17 1.374(9) . ?
C17 C18 1.366(9) . ?
C18 C19 1.392(9) . ?
O3 C20 1.239(8) . ?
O4 C20 1.344(7) . ?
O4 C21 1.467(7) . ?
N2 C20 1.328(8) . ?
N2 C22 1.459(7) . ?
C21 C22 1.536(8) . ?
C22 C23 1.523(7) . ?
C22 C24 1.545(8) . ?
C24 C25 1.502(7) . ?
C25 C32 1.346(8) . ?
C25 C26 1.475(7) . ?
C26 C31 1.388(8) . ?
C26 C27 1.415(7) . ?
C27 C28 1.381(8) . ?
C28 C29 1.386(9) . ?
C29 C30 1.389(9) . ?
C30 C31 1.389(8) . ?
C32 C33 1.466(7) . ?
C33 C34 1.402(7) . ?
C33 C38 1.406(9) . ?
C34 C35 1.378(8) . ?
C35 C36 1.387(9) . ?
C36 C37 1.388(10) . ?
C37 C38 1.364(9) . ?
